data_4328945
loop_
_publ_author_name
'Ana M. Felix'
'Diane A. Dickie'
'Ian S. Horne'
'Giang Page'
'Richard A. Kemp'

_publ_contact_author_address
;Department of Chemistry and Chemical Biology
University of New Mexico
Albuquerque, NM, 87131
;
_publ_contact_author_email rakemp@unm.edu
_publ_contact_author_name 'Kemp, Richard A.'
_publ_contact_author_phone 1-505-272-7609
_publ_section_title
;
 Addition of Aluminum and Gallium Species to Aromatic and
 Alkyl-Substituted 1,4-Diaza-1,3-butadiene Ligands
;
_journal_name_full 'Inorganic Chemistry'
_journal_page_first 4650
_journal_page_last 4662
_journal_paper_doi 10.1021/ic202583w
_journal_volume 51
_journal_year 2012
_chemical_formula_sum 'C27 H39 Cl5 Ga2 N2'
_chemical_formula_weight 708.29
_space_group_IT_number 61
_symmetry_cell_setting orthorhombic
_symmetry_space_group_name_Hall '-P 2ac 2ab'
_symmetry_space_group_name_H-M 'P b c a'
_atom_sites_solution_hydrogens geom
_atom_sites_solution_primary direct
_atom_sites_solution_secondary difmap
_audit_creation_method SHELXL-97
_cell_angle_alpha 90.00
_cell_angle_beta 90.00
_cell_angle_gamma 90.00
_cell_formula_units_Z 8
_cell_length_a 16.5170(14)
_cell_length_b 16.6341(13)
_cell_length_c 24.592(2)
_cell_measurement_reflns_used 8643
_cell_measurement_temperature 173(2)
_cell_measurement_theta_max 26.18
_cell_measurement_theta_min 2.40
_cell_volume 6756.5(10)
_computing_cell_refinement 'Bruker SAINT'
_computing_data_collection 'Bruker APEX2'
_computing_data_reduction 'Bruker SAINT'
_computing_molecular_graphics 'Bruker SHELXTL'
_computing_publication_material 'Bruker SHELXTL'
_computing_structure_refinement 'SHELXL-97 (Sheldrick, 2008)'
_computing_structure_solution 'SHELXS-97 (Sheldrick, 2008)'
_diffrn_ambient_temperature 173(2)
_diffrn_measured_fraction_theta_full 0.999
_diffrn_measured_fraction_theta_max 0.999
_diffrn_measurement_device_type 'Bruker APEX-II CCD'
_diffrn_measurement_method '\f and \w scans'
_diffrn_radiation_monochromator graphite
_diffrn_radiation_source 'fine-focus sealed tube'
_diffrn_radiation_type MoK\a
_diffrn_radiation_wavelength 0.71073
_diffrn_reflns_av_R_equivalents 0.0964
_diffrn_reflns_av_sigmaI/netI 0.0526
_diffrn_reflns_limit_h_max 20
_diffrn_reflns_limit_h_min -20
_diffrn_reflns_limit_k_max 20
_diffrn_reflns_limit_k_min -19
_diffrn_reflns_limit_l_max 30
_diffrn_reflns_limit_l_min -30
_diffrn_reflns_number 64004
_diffrn_reflns_theta_full 26.37
_diffrn_reflns_theta_max 26.37
_diffrn_reflns_theta_min 2.06
_exptl_absorpt_coefficient_mu 2.009
_exptl_absorpt_correction_T_max 0.7526
_exptl_absorpt_correction_T_min 0.5050
_exptl_absorpt_correction_type multi-scan
_exptl_absorpt_process_details 'Bruker, SADABS'
_exptl_crystal_colour orange
_exptl_crystal_density_diffrn 1.393
_exptl_crystal_description plate
_exptl_crystal_F_000 2896
_exptl_crystal_size_max 0.39
_exptl_crystal_size_mid 0.19
_exptl_crystal_size_min 0.15
_refine_diff_density_max 0.399
_refine_diff_density_min -0.795
_refine_diff_density_rms 0.099
_refine_ls_extinction_method none
_refine_ls_goodness_of_fit_ref 1.031
_refine_ls_hydrogen_treatment constr
_refine_ls_matrix_type full
_refine_ls_number_parameters 322
_refine_ls_number_reflns 6910
_refine_ls_number_restraints 17
_refine_ls_restrained_S_all 1.068
_refine_ls_R_factor_all 0.0833
_refine_ls_R_factor_gt 0.0427
_refine_ls_shift/su_max 0.001
_refine_ls_shift/su_mean 0.000
_refine_ls_structure_factor_coef Fsqd
_refine_ls_weighting_details 'calc w=1/[\s^2^(Fo^2^)+(0.0590P)^2^+5.9309P] where P=(Fo^2^+2Fc^2^)/3'
_refine_ls_weighting_scheme calc
_refine_ls_wR_factor_gt 0.1047
_refine_ls_wR_factor_ref 0.1261
_reflns_number_gt 4532
_reflns_number_total 6910
_reflns_threshold_expression >2sigma(I)
_cod_data_source_file ic202583w_si_002_10.cif
_cod_data_source_block 10
_cod_depositor_comments
;
The following automatic conversions were performed:

data name '_iucr_refine_instruction_details' was replaced with
'_iucr_refine_instructions_details' as specified in the replacement
file 'data/replacement-values/replacement_tags.lst'.

Automatic conversion script
Id: cif_correct_tags 9268 2022-04-12 08:56:07Z antanas 
;
_cod_original_cell_volume 6756.6(10)
_cod_database_code 4328945

loop_
_symmetry_equiv_pos_as_xyz
'x, y, z'
'x+1/2, -y+1/2, -z'
'-x, y+1/2, -z+1/2'
'-x+1/2, -y, z+1/2'
'-x, -y, -z'
'-x-1/2, y-1/2, z'
'x, -y-1/2, z-1/2'
'x-1/2, y, -z-1/2'

loop_
_atom_site_label
_atom_site_type_symbol
_atom_site_fract_x
_atom_site_fract_y
_atom_site_fract_z
_atom_site_U_iso_or_equiv
_atom_site_adp_type
_atom_site_occupancy
_atom_site_symmetry_multiplicity
_atom_site_calc_flag
_atom_site_refinement_flags
_atom_site_disorder_assembly
_atom_site_disorder_group
Ga1 Ga 0.05399(3) 0.22433(3) 0.309186(18) 0.03447(14) Uani 1 1 d D . .
Ga2 Ga -0.04797(3) -0.11498(3) 0.422212(19) 0.03511(14) Uani 1 1 d D . .
N1 N -0.00824(19) 0.21835(19) 0.38089(12) 0.0272(7) Uani 1 1 d . A .
N2 N 0.10830(18) 0.12650(18) 0.34316(12) 0.0264(7) Uani 1 1 d . A .
C1 C -0.0679(2) 0.2786(2) 0.39748(15) 0.0296(9) Uani 1 1 d . . .
C2 C -0.0385(3) 0.3477(3) 0.42257(16) 0.0348(9) Uani 1 1 d . A .
C3 C -0.0953(3) 0.4083(3) 0.43402(17) 0.0410(11) Uani 1 1 d . . .
H3A H -0.0775 0.4564 0.4511 0.049 Uiso 1 1 calc R A .
C4 C -0.1754(3) 0.3997(3) 0.42119(18) 0.0430(11) Uani 1 1 d . A .
H4A H -0.2126 0.4416 0.4294 0.052 Uiso 1 1 calc R . .
C5 C -0.2023(3) 0.3304(3) 0.39640(18) 0.0408(10) Uani 1 1 d . . .
H5A H -0.2582 0.3250 0.3878 0.049 Uiso 1 1 calc R A .
C6 C -0.1491(2) 0.2678(2) 0.38365(16) 0.0332(9) Uani 1 1 d . A .
C7 C -0.1832(2) 0.1919(3) 0.35745(18) 0.0386(10) Uani 1 1 d . . .
H7A H -0.1365 0.1577 0.3459 0.046 Uiso 1 1 calc R A .
C8 C -0.2338(3) 0.2108(3) 0.30678(19) 0.0530(13) Uani 1 1 d . A .
H8A H -0.2017 0.2435 0.2816 0.079 Uiso 1 1 calc R . .
H8B H -0.2825 0.2405 0.3174 0.079 Uiso 1 1 calc R . .
H8C H -0.2494 0.1605 0.2889 0.079 Uiso 1 1 calc R . .
C9 C -0.2331(3) 0.1441(3) 0.3995(2) 0.0578(14) Uani 1 1 d . A .
H9A H -0.1990 0.1315 0.4310 0.087 Uiso 1 1 calc R . .
H9B H -0.2523 0.0940 0.3830 0.087 Uiso 1 1 calc R . .
H9C H -0.2796 0.1763 0.4113 0.087 Uiso 1 1 calc R . .
C10 C 0.0492(3) 0.3570(3) 0.44083(19) 0.0455(11) Uani 1 1 d . . .
H10A H 0.0819 0.3141 0.4225 0.055 Uiso 1 1 calc R A .
C11 C 0.0863(3) 0.4378(3) 0.4262(3) 0.0647(15) Uani 1 1 d . A .
H11A H 0.0827 0.4460 0.3868 0.097 Uiso 1 1 calc R . .
H11B H 0.1432 0.4387 0.4374 0.097 Uiso 1 1 calc R . .
H11C H 0.0567 0.4807 0.4449 0.097 Uiso 1 1 calc R . .
C12 C 0.0536(4) 0.3424(4) 0.5031(2) 0.0763(19) Uani 1 1 d . A .
H12A H 0.1104 0.3405 0.5146 0.114 Uiso 1 1 calc R . .
H12B H 0.0273 0.2912 0.5119 0.114 Uiso 1 1 calc R . .
H12C H 0.0259 0.3862 0.5221 0.114 Uiso 1 1 calc R . .
C13 C 0.1805(2) 0.0869(2) 0.32151(16) 0.0289(9) Uani 1 1 d . . .
C14 C 0.2561(2) 0.1134(2) 0.34000(16) 0.0321(9) Uani 1 1 d . A .
C15 C 0.3244(3) 0.0782(3) 0.31628(18) 0.0404(11) Uani 1 1 d . . .
H15A H 0.3767 0.0937 0.3284 0.048 Uiso 1 1 calc R A .
C16 C 0.3172(3) 0.0215(3) 0.27570(19) 0.0428(11) Uani 1 1 d . A .
H16A H 0.3645 -0.0004 0.2594 0.051 Uiso 1 1 calc R . .
C17 C 0.2420(3) -0.0035(3) 0.25870(18) 0.0415(11) Uani 1 1 d . . .
H17A H 0.2381 -0.0437 0.2313 0.050 Uiso 1 1 calc R A .
C18 C 0.1710(3) 0.0288(2) 0.28082(17) 0.0344(9) Uani 1 1 d . A .
C19 C 0.0889(3) -0.0016(3) 0.26168(18) 0.0423(11) Uani 1 1 d . . .
H19A H 0.0461 0.0311 0.2802 0.051 Uiso 1 1 calc R A .
C20 C 0.0787(4) 0.0090(4) 0.2005(2) 0.0706(17) Uani 1 1 d . A .
H20A H 0.0234 -0.0059 0.1900 0.106 Uiso 1 1 calc R . .
H20B H 0.1173 -0.0257 0.1814 0.106 Uiso 1 1 calc R . .
H20C H 0.0887 0.0652 0.1907 0.106 Uiso 1 1 calc R . .
C21 C 0.0780(4) -0.0898(3) 0.2791(3) 0.0735(18) Uani 1 1 d . A .
H21A H 0.0918 -0.0955 0.3177 0.110 Uiso 1 1 calc R . .
H21B H 0.1136 -0.1242 0.2573 0.110 Uiso 1 1 calc R . .
H21C H 0.0215 -0.1060 0.2735 0.110 Uiso 1 1 calc R . .
C22 C 0.2676(3) 0.1776(3) 0.38375(17) 0.0401(10) Uani 1 1 d . . .
H22A H 0.2129 0.1973 0.3949 0.048 Uiso 1 1 calc R A .
C23 C 0.3096(3) 0.1433(4) 0.4342(2) 0.0632(15) Uani 1 1 d . A .
H23A H 0.2798 0.0960 0.4470 0.095 Uiso 1 1 calc R . .
H23B H 0.3107 0.1841 0.4629 0.095 Uiso 1 1 calc R . .
H23C H 0.3651 0.1277 0.4249 0.095 Uiso 1 1 calc R . .
C24 C 0.3158(3) 0.2496(3) 0.3616(2) 0.0569(13) Uani 1 1 d . A .
H24A H 0.2914 0.2681 0.3275 0.085 Uiso 1 1 calc R . .
H24B H 0.3720 0.2333 0.3549 0.085 Uiso 1 1 calc R . .
H24C H 0.3149 0.2934 0.3883 0.085 Uiso 1 1 calc R . .
C25 C 0.0729(2) 0.1029(2) 0.38648(15) 0.0274(8) Uani 1 1 d . . .
H25A H 0.0883 0.0547 0.4045 0.033 Uiso 1 1 calc R A .
C26 C 0.00624(3) 0.15456(4) 0.40736(2) 0.0289(9) Uani 1 1 d . A .
H26A H -0.0239 0.1405 0.4389 0.035 Uiso 1 1 calc R . .
Cl4 Cl -0.05446(3) -0.22009(4) 0.37125(2) 0.0524(3) Uani 1 1 d RD . .
Cl3 Cl 0.07315(3) -0.09498(4) 0.45511(2) 0.0428(3) Uani 1 1 d RD . .
Cl2 Cl -0.13027(3) -0.13002(4) 0.49076(2) 0.0549(3) Uani 1 1 d RD . .
Cl1 Cl -0.08393(3) -0.01029(4) 0.37400(2) 0.0566(3) Uani 1 1 d RD . .
C27 C -0.0201(13) 0.2076(13) 0.2505(8) 0.0654(6) Uani 0.443(4) 1 d PD A 1
H27A H 0.0090 0.2106 0.2159 0.098 Uiso 0.443(4) 1 calc PR A 1
H27B H -0.0622 0.2491 0.2514 0.098 Uiso 0.443(4) 1 calc PR A 1
H27C H -0.0453 0.1545 0.2541 0.098 Uiso 0.443(4) 1 calc PR A 1
Cl6 Cl 0.1282(3) 0.3201(3) 0.30533(15) 0.0654(6) Uani 0.443(4) 1 d PD A 1
C28 C 0.1183(9) 0.3172(9) 0.2902(6) 0.0654(6) Uani 0.557(4) 1 d PD A 2
H28A H 0.1418 0.3094 0.2540 0.098 Uiso 0.557(4) 1 calc PR A 2
H28B H 0.1618 0.3240 0.3169 0.098 Uiso 0.557(4) 1 calc PR A 2
H28C H 0.0839 0.3651 0.2900 0.098 Uiso 0.557(4) 1 calc PR A 2
Cl5 Cl -0.0264(3) 0.18526(18) 0.25298(16) 0.0654(6) Uani 0.557(4) 1 d PD A 2

loop_
_atom_site_aniso_label
_atom_site_aniso_U_11
_atom_site_aniso_U_22
_atom_site_aniso_U_33
_atom_site_aniso_U_23
_atom_site_aniso_U_13
_atom_site_aniso_U_12
Ga1 0.0376(3) 0.0323(3) 0.0335(3) 0.00859(19) 0.0077(2) 0.0077(2)
Ga2 0.0335(3) 0.0372(3) 0.0347(3) -0.0022(2) 0.0000(2) -0.0006(2)
N1 0.0274(17) 0.0284(18) 0.0258(16) -0.0009(14) -0.0011(13) -0.0007(14)
N2 0.0254(16) 0.0257(17) 0.0280(17) -0.0015(13) -0.0011(13) 0.0004(13)
C1 0.036(2) 0.027(2) 0.026(2) 0.0018(16) 0.0054(16) 0.0043(17)
C2 0.044(2) 0.031(2) 0.029(2) -0.0024(17) 0.0007(18) 0.0036(19)
C3 0.058(3) 0.029(2) 0.037(2) -0.0062(18) 0.007(2) 0.003(2)
C4 0.048(3) 0.040(3) 0.041(3) 0.002(2) 0.011(2) 0.013(2)
C5 0.035(2) 0.044(3) 0.044(3) -0.001(2) 0.009(2) 0.006(2)
C6 0.034(2) 0.036(2) 0.030(2) -0.0014(18) 0.0081(17) 0.0024(18)
C7 0.027(2) 0.039(3) 0.050(3) -0.008(2) 0.0043(19) 0.0018(18)
C8 0.043(3) 0.064(3) 0.052(3) -0.017(3) -0.004(2) 0.007(2)
C9 0.045(3) 0.048(3) 0.081(4) 0.004(3) 0.017(3) -0.009(2)
C10 0.055(3) 0.033(2) 0.049(3) -0.010(2) -0.008(2) -0.002(2)
C11 0.060(3) 0.048(3) 0.087(4) -0.018(3) -0.004(3) -0.006(3)
C12 0.101(5) 0.068(4) 0.060(4) -0.003(3) -0.036(3) 0.005(3)
C13 0.030(2) 0.027(2) 0.030(2) 0.0046(16) 0.0051(16) 0.0057(16)
C14 0.031(2) 0.034(2) 0.032(2) 0.0076(18) 0.0040(17) 0.0031(18)
C15 0.033(2) 0.043(3) 0.046(3) 0.010(2) 0.0034(19) 0.0068(19)
C16 0.039(3) 0.039(3) 0.050(3) 0.007(2) 0.013(2) 0.011(2)
C17 0.052(3) 0.026(2) 0.046(3) -0.0037(19) 0.013(2) 0.007(2)
C18 0.040(2) 0.028(2) 0.035(2) 0.0010(18) 0.0068(18) 0.0015(18)
C19 0.042(3) 0.038(3) 0.047(3) -0.013(2) 0.004(2) -0.005(2)
C20 0.064(4) 0.100(5) 0.048(3) -0.021(3) -0.005(3) 0.001(3)
C21 0.066(4) 0.040(3) 0.114(5) -0.008(3) 0.010(4) -0.016(3)
C22 0.028(2) 0.054(3) 0.038(2) -0.004(2) -0.0011(18) -0.001(2)
C23 0.045(3) 0.105(5) 0.040(3) -0.005(3) -0.004(2) 0.013(3)
C24 0.054(3) 0.058(3) 0.059(3) -0.016(3) -0.001(3) -0.014(3)
C25 0.031(2) 0.023(2) 0.028(2) 0.0012(16) -0.0019(16) -0.0021(16)
C26 0.029(2) 0.031(2) 0.026(2) 0.0004(17) -0.0003(16) -0.0050(17)
Cl4 0.0546(7) 0.0479(7) 0.0546(7) -0.0163(6) 0.0087(6) -0.0087(6)
Cl3 0.0358(6) 0.0481(7) 0.0445(6) 0.0044(5) -0.0040(5) -0.0033(5)
Cl2 0.0381(6) 0.0862(10) 0.0405(6) -0.0121(6) 0.0068(5) -0.0067(6)
Cl1 0.0590(8) 0.0472(7) 0.0635(8) 0.0064(6) -0.0175(6) 0.0073(6)
C27 0.0731(12) 0.0634(15) 0.0597(12) 0.0078(12) -0.0078(10) -0.0115(10)
Cl6 0.0731(12) 0.0634(15) 0.0597(12) 0.0078(12) -0.0078(10) -0.0115(10)
C28 0.0731(12) 0.0634(15) 0.0597(12) 0.0078(12) -0.0078(10) -0.0115(10)
Cl5 0.0731(12) 0.0634(15) 0.0597(12) 0.0078(12) -0.0078(10) -0.0115(10)

loop_
_atom_type_symbol
_atom_type_description
_atom_type_scat_dispersion_real
_atom_type_scat_dispersion_imag
_atom_type_scat_source
C C 0.0033 0.0016 'International Tables Vol C Tables 4.2.6.8 and 6.1.1.4'
H H 0.0000 0.0000 'International Tables Vol C Tables 4.2.6.8 and 6.1.1.4'
N N 0.0061 0.0033 'International Tables Vol C Tables 4.2.6.8 and 6.1.1.4'
Cl Cl 0.1484 0.1585 'International Tables Vol C Tables 4.2.6.8 and 6.1.1.4'
Ga Ga 0.2307 1.6083 'International Tables Vol C Tables 4.2.6.8 and 6.1.1.4'

loop_
_geom_angle_atom_site_label_1
_geom_angle_atom_site_label_2
_geom_angle_atom_site_label_3
_geom_angle
C27 Ga1 C28 106.6(7)
C27 Ga1 Cl6 118.0(6)
C28 Ga1 Cl6 11.7(5)
C27 Ga1 Cl5 10.9(6)
C28 Ga1 Cl5 116.9(4)
Cl6 Ga1 Cl5 128.43(14)
C27 Ga1 N2 118.4(7)
C28 Ga1 N2 119.7(5)
Cl6 Ga1 N2 112.57(16)
Cl5 Ga1 N2 108.20(13)
C27 Ga1 N1 108.8(7)
C28 Ga1 N1 121.6(5)
Cl6 Ga1 N1 112.68(15)
Cl5 Ga1 N1 104.12(15)
N2 Ga1 N1 80.13(12)
Cl4 Ga2 Cl2 109.0
Cl4 Ga2 Cl3 112.6
Cl2 Ga2 Cl3 107.6
Cl4 Ga2 Cl1 108.5
Cl2 Ga2 Cl1 109.9
Cl3 Ga2 Cl1 109.2
C26 N1 C1 123.9(3)
C26 N1 Ga1 112.90(19)
C1 N1 Ga1 123.1(2)
C25 N2 C13 122.6(3)
C25 N2 Ga1 112.7(3)
C13 N2 Ga1 124.7(2)
C2 C1 C6 123.4(4)
C2 C1 N1 117.0(3)
C6 C1 N1 119.4(3)
C1 C2 C3 116.7(4)
C1 C2 C10 123.1(4)
C3 C2 C10 120.1(4)
C4 C3 C2 121.6(4)
C3 C4 C5 120.0(4)
C4 C5 C6 121.3(4)
C1 C6 C5 117.0(4)
C1 C6 C7 124.4(4)
C5 C6 C7 118.6(4)
C6 C7 C8 112.1(4)
C6 C7 C9 109.9(4)
C8 C7 C9 111.1(4)
C11 C10 C2 113.7(4)
C11 C10 C12 110.7(4)
C2 C10 C12 108.6(4)
C14 C13 C18 123.3(4)
C14 C13 N2 117.9(3)
C18 C13 N2 118.7(3)
C15 C14 C13 116.8(4)
C15 C14 C22 119.1(4)
C13 C14 C22 124.1(3)
C16 C15 C14 121.3(4)
C17 C16 C15 120.3(4)
C16 C17 C18 121.5(4)
C17 C18 C13 116.7(4)
C17 C18 C19 119.9(4)
C13 C18 C19 123.3(4)
C18 C19 C20 111.4(4)
C18 C19 C21 109.5(4)
C20 C19 C21 111.8(5)
C14 C22 C23 111.5(4)
C14 C22 C24 111.0(4)
C23 C22 C24 110.1(4)
N2 C25 C26 116.6(3)
N1 C26 C25 116.5(2)

loop_
_geom_bond_atom_site_label_1
_geom_bond_atom_site_label_2
_geom_bond_distance
Ga1 C27 1.913(16)
Ga1 C28 1.931(13)
Ga1 Cl6 2.012(4)
Ga1 Cl5 2.023(3)
Ga1 N2 2.037(3)
Ga1 N1 2.043(3)
Ga2 Cl4 2.1538
Ga2 Cl2 2.1799
Ga2 Cl3 2.1835
Ga2 Cl1 2.1888
N1 C26 1.268(3)
N1 C1 1.464(5)
N2 C25 1.277(5)
N2 C13 1.463(5)
C1 C2 1.391(6)
C1 C6 1.395(5)
C2 C3 1.405(6)
C2 C10 1.526(6)
C3 C4 1.369(6)
C4 C5 1.378(6)
C5 C6 1.398(6)
C6 C7 1.524(6)
C7 C8 1.533(6)
C7 C9 1.544(6)
C10 C11 1.520(7)
C10 C12 1.552(7)
C13 C14 1.400(6)
C13 C18 1.401(6)
C14 C15 1.398(6)
C14 C22 1.527(6)
C15 C16 1.378(6)
C16 C17 1.376(6)
C17 C18 1.399(6)
C18 C19 1.522(6)
C19 C20 1.524(7)
C19 C21 1.540(7)
C22 C23 1.531(6)
C22 C24 1.539(7)
C25 C26 1.488(4)

loop_
_geom_torsion_atom_site_label_1
_geom_torsion_atom_site_label_2
_geom_torsion_atom_site_label_3
_geom_torsion_atom_site_label_4
_geom_torsion
C27 Ga1 N1 C26 107.4(7)
C28 Ga1 N1 C26 -128.3(6)
Cl6 Ga1 N1 C26 -119.8(2)
Cl5 Ga1 N1 C26 97.1(2)
N2 Ga1 N1 C26 -9.32(19)
C27 Ga1 N1 C1 -68.0(7)
C28 Ga1 N1 C1 56.3(6)
Cl6 Ga1 N1 C1 64.8(3)
Cl5 Ga1 N1 C1 -78.3(3)
N2 Ga1 N1 C1 175.2(3)
C27 Ga1 N2 C25 -97.6(9)
C28 Ga1 N2 C25 129.4(6)
Cl6 Ga1 N2 C25 119.0(3)
Cl5 Ga1 N2 C25 -93.3(3)
N1 Ga1 N2 C25 8.5(3)
C27 Ga1 N2 C13 83.0(9)
C28 Ga1 N2 C13 -50.0(6)
Cl6 Ga1 N2 C13 -60.3(3)
Cl5 Ga1 N2 C13 87.4(3)
N1 Ga1 N2 C13 -170.9(3)
C26 N1 C1 C2 101.3(4)
Ga1 N1 C1 C2 -83.8(4)
C26 N1 C1 C6 -84.0(4)
Ga1 N1 C1 C6 90.9(4)
C6 C1 C2 C3 0.1(6)
N1 C1 C2 C3 174.6(3)
C6 C1 C2 C10 176.0(4)
N1 C1 C2 C10 -9.6(6)
C1 C2 C3 C4 0.1(6)
C10 C2 C3 C4 -175.9(4)
C2 C3 C4 C5 0.0(7)
C3 C4 C5 C6 -0.2(7)
C2 C1 C6 C5 -0.3(6)
N1 C1 C6 C5 -174.7(3)
C2 C1 C6 C7 -178.4(4)
N1 C1 C6 C7 7.3(6)
C4 C5 C6 C1 0.4(6)
C4 C5 C6 C7 178.6(4)
C1 C6 C7 C8 -129.2(4)
C5 C6 C7 C8 52.7(5)
C1 C6 C7 C9 106.8(5)
C5 C6 C7 C9 -71.3(5)
C1 C2 C10 C11 135.4(4)
C3 C2 C10 C11 -48.9(6)
C1 C2 C10 C12 -100.9(5)
C3 C2 C10 C12 74.8(5)
C25 N2 C13 C14 -88.7(5)
Ga1 N2 C13 C14 90.6(4)
C25 N2 C13 C18 95.7(4)
Ga1 N2 C13 C18 -85.0(4)
C18 C13 C14 C15 -0.8(6)
N2 C13 C14 C15 -176.1(3)
C18 C13 C14 C22 179.1(4)
N2 C13 C14 C22 3.8(6)
C13 C14 C15 C16 1.5(6)
C22 C14 C15 C16 -178.4(4)
C14 C15 C16 C17 -1.9(7)
C15 C16 C17 C18 1.6(7)
C16 C17 C18 C13 -0.8(6)
C16 C17 C18 C19 -178.9(4)
C14 C13 C18 C17 0.4(6)
N2 C13 C18 C17 175.8(3)
C14 C13 C18 C19 178.5(4)
N2 C13 C18 C19 -6.2(6)
C17 C18 C19 C20 -57.8(6)
C13 C18 C19 C20 124.2(5)
C17 C18 C19 C21 66.4(5)
C13 C18 C19 C21 -111.6(5)
C15 C14 C22 C23 -63.6(5)
C13 C14 C22 C23 116.5(4)
C15 C14 C22 C24 59.5(5)
C13 C14 C22 C24 -120.4(4)
C13 N2 C25 C26 172.8(3)
Ga1 N2 C25 C26 -6.6(4)
C1 N1 C26 C25 -175.9(3)
Ga1 N1 C26 C25 8.7(3)
N2 C25 C26 N1 -1.5(4)
